data_7157086
loop_
_publ_author_name
'Gharpure, Santosh J.'
'Nanda, Santosh K.'
'Fartade, Dipak J.'

_publ_section_title
;
 Expeditious diastereoselective synthesis of medium ring heterocycle-fused
 chromenes via tandem 8/9-endo-dig and 8-exo-dig
 hydroalkoxylation-formal-[4 + 2] cycloaddition.
;
_journal_issue 39
_journal_name_full 'Organic &amp; biomolecular chemistry'
_journal_page_first 8806
_journal_page_last 8810
_journal_paper_doi 10.1039/c9ob02030f
_journal_volume 17
_journal_year 2019
_chemical_formula_moiety 'C31 H27 N O4 S'
_chemical_formula_sum 'C31 H27 N O4 S'
_chemical_formula_weight 509.59
_space_group_crystal_system monoclinic
_space_group_IT_number 14
_space_group_name_Hall '-P 2ybc'
_space_group_name_H-M_alt 'P 1 21/c 1'
_symmetry_space_group_name_Hall '-P 2ybc'
_symmetry_space_group_name_H-M 'P 1 21/c 1'
_atom_sites_solution_hydrogens geom
_atom_sites_solution_primary dual
_audit_creation_date 2018-11-27
_audit_creation_method
;
Olex2 1.2-ac3
(compiled 2017.08.10 svn.r3458 for OlexSys, GUI svn.r5381)
;
_audit_update_record
;
2018-12-14 deposited with the CCDC.    2019-09-18 downloaded from the CCDC.
;
_cell_angle_alpha 90
_cell_angle_beta 107.449(7)
_cell_angle_gamma 90
_cell_formula_units_Z 4
_cell_length_a 15.6522(10)
_cell_length_b 13.6042(7)
_cell_length_c 12.4636(8)
_cell_measurement_reflns_used 4882
_cell_measurement_temperature 150
_cell_measurement_theta_max 30.6720
_cell_measurement_theta_min 2.2650
_cell_volume 2531.8(3)
_computing_cell_refinement 'CrystalClear-SM Expert 2.0 r7 (Rigaku, 2011)'
_computing_data_collection 'CrystalClear-SM Expert 2.0 r7 (Rigaku, 2011)'
_computing_data_reduction 'CrystalClear-SM Expert 2.0 r7 (Rigaku, 2011)'
_computing_molecular_graphics 'Olex2 (Dolomanov et al., 2009)'
_computing_publication_material 'Olex2 (Dolomanov et al., 2009)'
_computing_structure_refinement 'ShelXL (Sheldrick, 2015)'
_computing_structure_solution 'ShelXT (Sheldrick, 2015)'
_diffrn_ambient_temperature 150
_diffrn_detector CCD
_diffrn_detector_area_resol_mean 28.5714
_diffrn_detector_type 'Rigaku Saturn724+'
_diffrn_measured_fraction_theta_full 1.000
_diffrn_measured_fraction_theta_max 1.000
_diffrn_measurement_details
;
List of Runs (angles in degrees, time in seconds):

  # Type    Start    End  Width  t~exp~   \w     \q     \k     \f   Frames
#--------------------------------------------------------------------------
  1  \w   -110.00  53.00   0.50    8.00    --  -20.00   0.00 108.00  326
  2  \w     19.00  44.00   0.50    8.00    --  -20.00  72.00-108.00   50
;
_diffrn_measurement_device 'AFC12 (Right): Kappa 3 circle'
_diffrn_measurement_device_type 'Rigaku Saturn724+ (2x2 bin mode)'
_diffrn_measurement_method 'profile data from \w-scans'
_diffrn_measurement_specimen_support 'Mitegen 50um'
_diffrn_orient_matrix_type 'CrysAlisPro convention (1999,Acta A55,543-557)'
_diffrn_orient_matrix_UB_11 -0.0127904000
_diffrn_orient_matrix_UB_12 -0.0323418000
_diffrn_orient_matrix_UB_13 -0.0466929000
_diffrn_orient_matrix_UB_21 0.0450140000
_diffrn_orient_matrix_UB_22 -0.0161525000
_diffrn_orient_matrix_UB_23 0.0121147000
_diffrn_orient_matrix_UB_31 -0.0083008000
_diffrn_orient_matrix_UB_32 -0.0375470000
_diffrn_orient_matrix_UB_33 0.0350895000
_diffrn_radiation_collimation 0.3
_diffrn_radiation_monochromator Confocal
_diffrn_radiation_probe x-ray
_diffrn_radiation_type MoK\a
_diffrn_radiation_wavelength 0.71073
_diffrn_reflns_av_R_equivalents 0.0594
_diffrn_reflns_av_unetI/netI 0.0832
_diffrn_reflns_Laue_measured_fraction_full 1.000
_diffrn_reflns_Laue_measured_fraction_max 1.000
_diffrn_reflns_limit_h_max 18
_diffrn_reflns_limit_h_min -18
_diffrn_reflns_limit_k_max 13
_diffrn_reflns_limit_k_min -16
_diffrn_reflns_limit_l_max 10
_diffrn_reflns_limit_l_min -14
_diffrn_reflns_number 8847
_diffrn_reflns_point_group_measured_fraction_full 1.000
_diffrn_reflns_point_group_measured_fraction_max 1.000
_diffrn_reflns_theta_full 25.000
_diffrn_reflns_theta_max 25.000
_diffrn_reflns_theta_min 2.025
_diffrn_source 'Rotating Anode'
_diffrn_source_current 24.0
_diffrn_source_power 1.2
_diffrn_source_target Mo
_diffrn_source_type 'Rotating Anode'
_diffrn_source_voltage 50.0
_exptl_absorpt_coefficient_mu 0.167
_exptl_absorpt_correction_T_max 1.00000
_exptl_absorpt_correction_T_min 0.41085
_exptl_absorpt_correction_type multi-scan
_exptl_absorpt_process_details
;
CrysAlisPro 1.171.39.46 (Rigaku Oxford Diffraction, 2018)
Empirical absorption correction using spherical harmonics,
 implemented in SCALE3 ABSPACK scaling algorithm.
;
_exptl_crystal_colour colourless
_exptl_crystal_colour_primary colourless
_exptl_crystal_density_diffrn 1.337
_exptl_crystal_description block
_exptl_crystal_F_000 1072
_exptl_crystal_size_max 0.37
_exptl_crystal_size_mid 0.2
_exptl_crystal_size_min 0.03
_refine_diff_density_max 0.353
_refine_diff_density_min -0.525
_refine_diff_density_rms 0.107
_refine_ls_extinction_method none
_refine_ls_goodness_of_fit_ref 1.090
_refine_ls_hydrogen_treatment constr
_refine_ls_matrix_type full
_refine_ls_number_parameters 336
_refine_ls_number_reflns 4454
_refine_ls_number_restraints 0
_refine_ls_restrained_S_all 1.090
_refine_ls_R_factor_all 0.0830
_refine_ls_R_factor_gt 0.0560
_refine_ls_shift/su_max 0.000
_refine_ls_shift/su_mean 0.000
_refine_ls_structure_factor_coef Fsqd
_refine_ls_weighting_details 'w=1/[\s^2^(Fo^2^)+(0.1005P)^2^+0.0997P] where P=(Fo^2^+2Fc^2^)/3'
_refine_ls_weighting_scheme calc
_refine_ls_wR_factor_gt 0.1417
_refine_ls_wR_factor_ref 0.1878
_reflns_Friedel_coverage 0.000
_reflns_number_gt 3337
_reflns_number_total 4454
_reflns_threshold_expression 'I > 2\s(I)'
_cod_data_source_file c9ob02030f2.cif
_cod_data_source_block sjg-sn-10-1480_mo
_cod_depositor_comments 'Adding full bibliography for 7157086--7157091.cif.'
_cod_database_code 7157086
_shelx_shelxl_version_number 2018/3
_shelx_space_group_comment
;
The symmetry employed for this shelxl refinement is uniquely defined
by the following loop, which should always be used as a source of
symmetry information in preference to the above space-group names.
They are only intended as comments.
;
_shelx_estimated_absorpt_t_max 0.995
_shelx_estimated_absorpt_t_min 0.941
_reflns_odcompleteness_completeness 88.16
_reflns_odcompleteness_iscentric 1
_reflns_odcompleteness_theta 30.98
_olex2_refinement_description
;
1. Fixed Uiso
 At 1.2 times of:
  All C(H) groups, All C(H,H) groups
 At 1.5 times of:
  All C(H,H,H) groups
2.a Ternary CH refined with riding coordinates:
 C30(H30)
2.b Secondary CH2 refined with riding coordinates:
 C29(H29A,H29B)
2.c Aromatic/amide H refined with riding coordinates:
 C28(H28), C12(H12), C22(H22), C11(H11), C21(H21), C25(H25), C10(H10),
 C17(H17), C9(H9), C26(H26), C20(H20), C27(H27), C6(H6), C19(H19), C18(H18),
 C3(H3), C4(H4), C7(H7)
2.d Idealised Me refined as rotating group:
 C31(H31A,H31B,H31C), C1(H1A,H1B,H1C)
;
_olex2_submission_special_instructions 'No special instructions were received'
_oxdiff_exptl_absorpt_empirical_details
;
Empirical correction (ABSPACK) includes:
- Absorption correction using spherical harmonics
- Frame scaling
- Detector area scaling
;
_oxdiff_exptl_absorpt_empirical_full_max 2.511
_oxdiff_exptl_absorpt_empirical_full_min 0.507

loop_
_space_group_symop_operation_xyz
'x, y, z'
'-x, y+1/2, -z+1/2'
'-x, -y, -z'
'x, -y-1/2, z-1/2'

loop_
_atom_site_label
_atom_site_type_symbol
_atom_site_fract_x
_atom_site_fract_y
_atom_site_fract_z
_atom_site_U_iso_or_equiv
_atom_site_adp_type
_atom_site_occupancy
_atom_site_site_symmetry_order
_atom_site_calc_flag
_atom_site_refinement_flags_posn
S1 S 0.83838(5) 0.42593(5) 0.42732(6) 0.0233(3) Uani 1 1 d .
O3 O 0.73406(13) 0.70040(14) 0.53641(17) 0.0223(5) Uani 1 1 d .
O4 O 0.69824(14) 0.65172(14) 0.69358(16) 0.0254(5) Uani 1 1 d .
O2 O 0.91618(15) 0.42833(15) 0.52437(18) 0.0301(6) Uani 1 1 d .
O1 O 0.76995(15) 0.35416(15) 0.42182(19) 0.0307(6) Uani 1 1 d .
N1 N 0.79337(17) 0.53422(17) 0.4162(2) 0.0236(6) Uani 1 1 d .
C13 C 0.6330(2) 0.5418(2) 0.3985(3) 0.0200(7) Uani 1 1 d .
C23 C 0.69613(19) 0.4747(2) 0.7112(3) 0.0207(7) Uani 1 1 d .
C8 C 0.7010(2) 0.5430(2) 0.3468(3) 0.0210(7) Uani 1 1 d .
C24 C 0.7114(2) 0.5683(2) 0.7586(3) 0.0216(7) Uani 1 1 d .
C28 C 0.7090(2) 0.3945(2) 0.7830(3) 0.0260(7) Uani 1 1 d .
H28 H 0.696987 0.330335 0.752094 0.031 Uiso 1 1 calc R
C12 C 0.5443(2) 0.5427(2) 0.3293(3) 0.0238(7) Uani 1 1 d .
H12 H 0.497194 0.540897 0.362782 0.029 Uiso 1 1 calc R
C22 C 0.66879(19) 0.4665(2) 0.5898(2) 0.0203(7) Uani 1 1 d .
H22 H 0.659013 0.403150 0.556348 0.024 Uiso 1 1 calc R
C11 C 0.5233(2) 0.5463(2) 0.2135(3) 0.0273(7) Uani 1 1 d .
H11 H 0.462513 0.544834 0.168284 0.033 Uiso 1 1 calc R
C16 C 0.5825(2) 0.7073(2) 0.5323(3) 0.0212(7) Uani 1 1 d .
C15 C 0.66926(19) 0.6492(2) 0.5726(2) 0.0189(7) Uani 1 1 d .
C21 C 0.5214(2) 0.7024(2) 0.5936(3) 0.0246(7) Uani 1 1 d .
H21 H 0.535965 0.666226 0.661861 0.030 Uiso 1 1 calc R
C25 C 0.7401(2) 0.5812(2) 0.8735(3) 0.0268(7) Uani 1 1 d .
H25 H 0.750090 0.645450 0.904681 0.032 Uiso 1 1 calc R
C14 C 0.65706(19) 0.5452(2) 0.5242(2) 0.0196(7) Uani 1 1 d .
C10 C 0.5915(2) 0.5520(2) 0.1635(3) 0.0285(8) Uani 1 1 d .
H10 H 0.577455 0.557297 0.084050 0.034 Uiso 1 1 calc R
C17 C 0.5593(2) 0.7582(2) 0.4305(3) 0.0256(7) Uani 1 1 d .
H17 H 0.599871 0.760622 0.387097 0.031 Uiso 1 1 calc R
C9 C 0.6800(2) 0.5498(2) 0.2299(3) 0.0260(7) Uani 1 1 d .
H9 H 0.726754 0.552891 0.195883 0.031 Uiso 1 1 calc R
C26 C 0.7544(2) 0.4998(2) 0.9432(3) 0.0310(8) Uani 1 1 d .
H26 H 0.775056 0.508344 1.022468 0.037 Uiso 1 1 calc R
C20 C 0.4393(2) 0.7500(2) 0.5557(3) 0.0280(8) Uani 1 1 d .
H20 H 0.398540 0.747504 0.598843 0.034 Uiso 1 1 calc R
C27 C 0.7388(2) 0.4057(2) 0.8984(3) 0.0284(8) Uani 1 1 d .
H27 H 0.748513 0.349893 0.946434 0.034 Uiso 1 1 calc R
C30 C 0.8235(2) 0.6588(2) 0.5705(2) 0.0228(7) Uani 1 1 d .
H30 H 0.826385 0.603071 0.623780 0.027 Uiso 1 1 calc R
C6 C 0.8524(2) 0.3214(2) 0.2452(3) 0.0282(8) Uani 1 1 d .
H6 H 0.812599 0.275617 0.262468 0.034 Uiso 1 1 calc R
C19 C 0.4168(2) 0.8013(2) 0.4549(3) 0.0307(8) Uani 1 1 d .
H19 H 0.360465 0.833370 0.428456 0.037 Uiso 1 1 calc R
C18 C 0.4771(2) 0.8054(2) 0.3926(3) 0.0291(8) Uani 1 1 d .
H18 H 0.461856 0.840725 0.323655 0.035 Uiso 1 1 calc R
C2 C 0.9436(2) 0.3700(3) 0.1301(3) 0.0326(8) Uani 1 1 d .
C3 C 0.9664(2) 0.4555(2) 0.1942(3) 0.0321(8) Uani 1 1 d .
H3 H 1.005804 0.501468 0.176317 0.039 Uiso 1 1 calc R
C4 C 0.9335(2) 0.4748(2) 0.2819(3) 0.0280(7) Uani 1 1 d .
H4 H 0.949403 0.533740 0.324146 0.034 Uiso 1 1 calc R
C31 C 0.8861(2) 0.7398(2) 0.6293(3) 0.0293(8) Uani 1 1 d .
H31A H 0.878435 0.796946 0.579485 0.044 Uiso 1 1 calc GR
H31B H 0.948120 0.716513 0.648260 0.044 Uiso 1 1 calc GR
H31C H 0.872388 0.758353 0.698285 0.044 Uiso 1 1 calc GR
C5 C 0.87629(19) 0.4068(2) 0.3086(3) 0.0221(7) Uani 1 1 d .
C29 C 0.8457(2) 0.6218(2) 0.4669(3) 0.0260(7) Uani 1 1 d .
H29A H 0.834121 0.675042 0.410149 0.031 Uiso 1 1 calc R
H29B H 0.910305 0.605637 0.487827 0.031 Uiso 1 1 calc R
C7 C 0.8864(2) 0.3038(2) 0.1581(3) 0.0327(8) Uani 1 1 d .
H7 H 0.870520 0.244888 0.115831 0.039 Uiso 1 1 calc R
C1 C 0.9811(3) 0.3485(3) 0.0341(3) 0.0504(11) Uani 1 1 d .
H1A H 0.939646 0.372998 -0.036271 0.076 Uiso 1 1 calc GR
H1B H 0.988719 0.277367 0.028409 0.076 Uiso 1 1 calc GR
H1C H 1.039197 0.381136 0.047944 0.076 Uiso 1 1 calc GR

loop_
_atom_site_aniso_label
_atom_site_aniso_U_11
_atom_site_aniso_U_22
_atom_site_aniso_U_33
_atom_site_aniso_U_23
_atom_site_aniso_U_13
_atom_site_aniso_U_12
S1 0.0239(4) 0.0247(5) 0.0226(5) 0.0015(3) 0.0089(4) 0.0024(3)
O3 0.0230(12) 0.0230(11) 0.0233(11) 0.0022(9) 0.0105(10) -0.0011(8)
O4 0.0336(13) 0.0212(11) 0.0207(11) -0.0017(9) 0.0070(10) -0.0013(9)
O2 0.0299(13) 0.0359(13) 0.0223(12) 0.0007(10) 0.0047(11) 0.0058(10)
O1 0.0329(13) 0.0258(12) 0.0383(14) 0.0025(10) 0.0181(11) -0.0011(9)
N1 0.0218(14) 0.0252(13) 0.0247(14) -0.0026(12) 0.0085(12) 0.0004(11)
C13 0.0228(16) 0.0156(14) 0.0234(16) -0.0022(13) 0.0096(14) 0.0013(11)
C23 0.0199(16) 0.0214(15) 0.0215(16) 0.0018(13) 0.0074(13) -0.0002(12)
C8 0.0203(16) 0.0193(15) 0.0252(17) -0.0002(13) 0.0098(14) 0.0015(12)
C24 0.0184(16) 0.0242(16) 0.0221(16) 0.0027(13) 0.0063(14) 0.0018(12)
C28 0.0245(17) 0.0242(16) 0.0309(18) 0.0022(15) 0.0107(15) -0.0009(13)
C12 0.0242(17) 0.0197(15) 0.0280(18) -0.0008(14) 0.0089(15) -0.0010(12)
C22 0.0214(16) 0.0193(15) 0.0226(16) -0.0026(13) 0.0103(14) -0.0017(12)
C11 0.0269(17) 0.0213(16) 0.0295(18) -0.0010(14) 0.0021(15) 0.0005(13)
C16 0.0252(16) 0.0144(14) 0.0241(16) -0.0032(13) 0.0077(14) -0.0023(12)
C15 0.0208(16) 0.0214(15) 0.0164(15) 0.0009(13) 0.0085(13) -0.0023(12)
C21 0.0294(18) 0.0208(16) 0.0277(18) -0.0045(14) 0.0148(15) -0.0010(13)
C25 0.0265(18) 0.0300(17) 0.0234(17) -0.0057(14) 0.0068(15) 0.0006(13)
C14 0.0172(15) 0.0219(16) 0.0222(16) -0.0036(13) 0.0097(13) -0.0005(12)
C10 0.0350(19) 0.0292(17) 0.0189(16) 0.0023(14) 0.0044(15) 0.0014(14)
C17 0.0293(18) 0.0214(16) 0.0287(18) 0.0004(14) 0.0127(15) -0.0003(13)
C9 0.0319(19) 0.0266(16) 0.0234(17) 0.0014(14) 0.0142(16) 0.0006(13)
C26 0.0299(19) 0.043(2) 0.0200(17) 0.0029(15) 0.0073(15) 0.0024(15)
C20 0.0286(18) 0.0244(16) 0.036(2) -0.0064(15) 0.0181(16) -0.0026(13)
C27 0.0236(17) 0.0352(19) 0.0265(18) 0.0108(15) 0.0079(15) 0.0036(14)
C30 0.0235(16) 0.0219(15) 0.0235(16) 0.0009(13) 0.0079(14) 0.0021(12)
C6 0.0241(17) 0.0296(17) 0.0309(18) -0.0022(15) 0.0083(15) -0.0006(13)
C19 0.0267(18) 0.0259(17) 0.039(2) -0.0063(15) 0.0083(16) 0.0027(13)
C18 0.036(2) 0.0235(17) 0.0287(18) 0.0017(14) 0.0115(16) 0.0045(14)
C2 0.0306(19) 0.041(2) 0.0268(18) -0.0021(16) 0.0090(15) 0.0094(15)
C3 0.0312(19) 0.0379(19) 0.0304(19) 0.0022(16) 0.0140(17) -0.0017(15)
C4 0.0293(18) 0.0280(17) 0.0265(17) -0.0044(15) 0.0083(15) -0.0017(14)
C31 0.0267(18) 0.0314(18) 0.0299(18) -0.0030(15) 0.0085(15) -0.0018(14)
C5 0.0175(15) 0.0264(16) 0.0221(16) -0.0007(14) 0.0055(13) 0.0037(12)
C29 0.0237(16) 0.0246(17) 0.0314(18) 0.0009(14) 0.0110(14) -0.0027(13)
C7 0.035(2) 0.0327(19) 0.0306(19) -0.0099(15) 0.0096(16) 0.0021(15)
C1 0.057(3) 0.065(3) 0.039(2) -0.005(2) 0.029(2) 0.006(2)

loop_
_atom_type_symbol
_atom_type_description
_atom_type_scat_dispersion_real
_atom_type_scat_dispersion_imag
_atom_type_scat_source
C C 0.0033 0.0016 'International Tables Vol C Tables 4.2.6.8 and 6.1.1.4'
H H 0.0000 0.0000 'International Tables Vol C Tables 4.2.6.8 and 6.1.1.4'
N N 0.0061 0.0033 'International Tables Vol C Tables 4.2.6.8 and 6.1.1.4'
O O 0.0106 0.0060 'International Tables Vol C Tables 4.2.6.8 and 6.1.1.4'
S S 0.1246 0.1234 'International Tables Vol C Tables 4.2.6.8 and 6.1.1.4'

loop_
_geom_angle_atom_site_label_1
_geom_angle_atom_site_label_2
_geom_angle_atom_site_label_3
_geom_angle
O2 S1 N1 106.77(13)
O2 S1 C5 107.16(14)
O1 S1 O2 119.18(13)
O1 S1 N1 108.37(13)
O1 S1 C5 106.98(14)
N1 S1 C5 107.94(14)
C15 O3 C30 115.9(2)
C24 O4 C15 122.9(2)
C8 N1 S1 117.15(19)
C8 N1 C29 121.0(2)
C29 N1 S1 121.7(2)
C8 C13 C14 119.6(3)
C12 C13 C8 117.9(3)
C12 C13 C14 122.4(3)
C24 C23 C22 118.2(3)
C28 C23 C24 118.1(3)
C28 C23 C22 123.6(3)
C13 C8 N1 119.0(3)
C9 C8 N1 120.5(3)
C9 C8 C13 120.5(3)
O4 C24 C23 121.9(3)
O4 C24 C25 116.9(3)
C25 C24 C23 121.2(3)
C23 C28 H28 119.2
C27 C28 C23 121.6(3)
C27 C28 H28 119.2
C13 C12 H12 119.1
C11 C12 C13 121.7(3)
C11 C12 H12 119.1
C23 C22 H22 119.2
C14 C22 C23 121.7(3)
C14 C22 H22 119.2
C12 C11 H11 120.1
C12 C11 C10 119.8(3)
C10 C11 H11 120.1
C21 C16 C15 119.0(3)
C21 C16 C17 119.2(3)
C17 C16 C15 121.5(3)
O3 C15 O4 107.0(2)
O3 C15 C16 107.1(2)
O3 C15 C14 110.3(2)
O4 C15 C16 107.7(2)
O4 C15 C14 113.5(2)
C16 C15 C14 110.9(2)
C16 C21 H21 119.7
C20 C21 C16 120.6(3)
C20 C21 H21 119.7
C24 C25 H25 120.3
C24 C25 C26 119.4(3)
C26 C25 H25 120.3
C13 C14 C15 113.9(2)
C22 C14 C13 124.4(3)
C22 C14 C15 121.8(3)
C11 C10 H10 120.2
C9 C10 C11 119.7(3)
C9 C10 H10 120.2
C16 C17 H17 120.0
C18 C17 C16 120.1(3)
C18 C17 H17 120.0
C8 C9 H9 119.8
C10 C9 C8 120.3(3)
C10 C9 H9 119.8
C25 C26 H26 119.7
C25 C26 C27 120.7(3)
C27 C26 H26 119.7
C21 C20 H20 120.0
C19 C20 C21 120.0(3)
C19 C20 H20 120.0
C28 C27 C26 118.9(3)
C28 C27 H27 120.5
C26 C27 H27 120.5
O3 C30 H30 109.7
O3 C30 C31 106.6(2)
O3 C30 C29 109.1(2)
C31 C30 H30 109.7
C31 C30 C29 111.9(3)
C29 C30 H30 109.7
C5 C6 H6 120.2
C7 C6 H6 120.2
C7 C6 C5 119.7(3)
C20 C19 H19 120.1
C20 C19 C18 119.7(3)
C18 C19 H19 120.1
C17 C18 C19 120.4(3)
C17 C18 H18 119.8
C19 C18 H18 119.8
C3 C2 C1 121.4(3)
C7 C2 C3 118.1(3)
C7 C2 C1 120.5(3)
C2 C3 H3 119.2
C4 C3 C2 121.7(3)
C4 C3 H3 119.2
C3 C4 H4 120.5
C3 C4 C5 119.0(3)
C5 C4 H4 120.5
C30 C31 H31A 109.5
C30 C31 H31B 109.5
C30 C31 H31C 109.5
H31A C31 H31B 109.5
H31A C31 H31C 109.5
H31B C31 H31C 109.5
C6 C5 S1 119.8(2)
C6 C5 C4 120.1(3)
C4 C5 S1 120.1(2)
N1 C29 C30 113.1(2)
N1 C29 H29A 109.0
N1 C29 H29B 109.0
C30 C29 H29A 109.0
C30 C29 H29B 109.0
H29A C29 H29B 107.8
C6 C7 C2 121.4(3)
C6 C7 H7 119.3
C2 C7 H7 119.3
C2 C1 H1A 109.5
C2 C1 H1B 109.5
C2 C1 H1C 109.5
H1A C1 H1B 109.5
H1A C1 H1C 109.5
H1B C1 H1C 109.5

loop_
_geom_bond_atom_site_label_1
_geom_bond_atom_site_label_2
_geom_bond_distance
S1 O2 1.437(2)
S1 O1 1.436(2)
S1 N1 1.621(2)
S1 C5 1.771(3)
O3 C15 1.412(3)
O3 C30 1.451(3)
O4 C24 1.373(3)
O4 C15 1.439(3)
N1 C8 1.450(4)
N1 C29 1.477(4)
C13 C8 1.400(4)
C13 C12 1.398(4)
C13 C14 1.499(4)
C23 C24 1.394(4)
C23 C28 1.388(4)
C23 C22 1.447(4)
C8 C9 1.397(4)
C24 C25 1.378(4)
C28 H28 0.9500
C28 C27 1.381(4)
C12 H12 0.9500
C12 C11 1.381(4)
C22 H22 0.9500
C22 C14 1.326(4)
C11 H11 0.9500
C11 C10 1.391(5)
C16 C15 1.521(4)
C16 C21 1.394(4)
C16 C17 1.394(4)
C15 C14 1.527(4)
C21 H21 0.9500
C21 C20 1.389(4)
C25 H25 0.9500
C25 C26 1.384(5)
C10 H10 0.9500
C10 C9 1.385(5)
C17 H17 0.9500
C17 C18 1.389(4)
C9 H9 0.9500
C26 H26 0.9500
C26 C27 1.388(5)
C20 H20 0.9500
C20 C19 1.387(5)
C27 H27 0.9500
C30 H30 1.0000
C30 C31 1.510(4)
C30 C29 1.520(4)
C6 H6 0.9500
C6 C5 1.391(4)
C6 C7 1.366(4)
C19 H19 0.9500
C19 C18 1.391(4)
C18 H18 0.9500
C2 C3 1.396(5)
C2 C7 1.386(5)
C2 C1 1.511(4)
C3 H3 0.9500
C3 C4 1.367(4)
C4 H4 0.9500
C4 C5 1.396(4)
C31 H31A 0.9800
C31 H31B 0.9800
C31 H31C 0.9800
C29 H29A 0.9900
C29 H29B 0.9900
C7 H7 0.9500
C1 H1A 0.9800
C1 H1B 0.9800
C1 H1C 0.9800
